data_4329652
loop_
_publ_author_name
'Sarah J. Ewing'
'Anthony V. Powell'
'Paz Vaqueiro'

_publ_contact_author_address
; 
 Department of Chemistry, 
 Heriot-Watt University 
 Edinburgh, EH14 4AS, UK. 
;
_publ_contact_author_name 'Paz Vaqueiro'
_publ_section_title
;
 [C7H10N][In3Se5]: A Layered Selenide with Two Indium Coordination
 Environments
;
_journal_name_full 'Inorganic Chemistry'
_journal_page_first 7404
_journal_page_last 7409
_journal_paper_doi 10.1021/ic300861h
_journal_volume 51
_journal_year 2012
_chemical_formula_moiety 'In3 Se5, C7 H10 N'
_chemical_formula_sum 'C7 H10 In3 N Se5'
_chemical_formula_weight 847.42
_space_group_IT_number 14
_symmetry_cell_setting monoclinic
_symmetry_space_group_name_Hall '-P 2ybc'
_symmetry_space_group_name_H-M 'P 1 21/c 1'
_atom_sites_solution_hydrogens geom
_atom_sites_solution_primary direct
_cell_angle_alpha 90
_cell_angle_beta 94.728(4)
_cell_angle_gamma 90
_cell_formula_units_Z 4
_cell_length_a 3.9990(4)
_cell_length_b 16.7858(15)
_cell_length_c 23.930(2)
_cell_measurement_reflns_used 3231
_cell_measurement_temperature 293
_cell_measurement_theta_max 26.397
_cell_measurement_theta_min 1.483
_cell_volume 1600.9(3)
_computing_cell_refinement
; 
 Bruker X8 Apex 2 software 
;
_computing_data_collection
; 
 Bruker X8 Apex 2 software 
;
_computing_data_reduction
; 
 Bruker X8 Apex 2 software 
;
_computing_molecular_graphics 'CAMERON (Watkin et al., 1996)'
_computing_publication_material 'CRYSTALS (Betteridge et al., 2003)'
_computing_structure_refinement 'CRYSTALS (Betteridge et al., 2003)'
_computing_structure_solution 'SIR92 (Altomare et al., 1994)'
_diffrn_ambient_temperature 293
_diffrn_measured_fraction_theta_full 0.996
_diffrn_measured_fraction_theta_max 0.996
_diffrn_measurement_device Area
_diffrn_measurement_device_type 'Bruker Kappa Apex2'
_diffrn_measurement_method \w/2\q
_diffrn_radiation_monochromator graphite
_diffrn_radiation_type 'Mo K\a'
_diffrn_radiation_wavelength 0.71073
_diffrn_reflns_av_R_equivalents 0.062
_diffrn_reflns_limit_h_max 4
_diffrn_reflns_limit_h_min -4
_diffrn_reflns_limit_k_max 20
_diffrn_reflns_limit_k_min 0
_diffrn_reflns_limit_l_max 29
_diffrn_reflns_limit_l_min 0
_diffrn_reflns_number 3231
_diffrn_reflns_theta_full 26.397
_diffrn_reflns_theta_max 26.397
_diffrn_reflns_theta_min 1.483
_diffrn_standards_number 0
_exptl_absorpt_coefficient_mu 15.628
_exptl_absorpt_correction_T_max 0.7454
_exptl_absorpt_correction_T_min 0.4735
_exptl_absorpt_correction_type multi-scan
_exptl_absorpt_process_details 'SADABS (Siemens, 1996)'
_exptl_crystal_colour yellow
_exptl_crystal_density_diffrn 3.516
_exptl_crystal_description needle
_exptl_crystal_F_000 1504
_exptl_crystal_size_max 0.100
_exptl_crystal_size_mid 0.030
_exptl_crystal_size_min 0.030
_refine_diff_density_max 2.03
_refine_diff_density_min -2.04
_refine_ls_extinction_method none
_refine_ls_goodness_of_fit_ref 1.0579
_refine_ls_hydrogen_treatment none
_refine_ls_matrix_type full
_refine_ls_number_parameters 109
_refine_ls_number_reflns 1659
_refine_ls_number_restraints 8
_refine_ls_R_factor_all 0.1031
_refine_ls_R_factor_gt 0.0655
_refine_ls_shift/su_max 0.0042235
_refine_ls_shift/su_mean 0.0006637
_refine_ls_structure_factor_coef F
_refine_ls_weighting_details
;
 Method, part 1, Chebychev polynomial, (Watkin, 1994, Prince, 1982) 
 [weight] = 1.0/[A~0~*T~0~(x)+A~1~*T~1~(x) ... +A~n-1~]*T~n-1~(x)] 
 where A~i~ are the Chebychev coefficients listed below and x= Fcalc/Fmax 
 Method = Robust Weighting (Prince, 1982) 
 W = [weight] * [1-(deltaF/6*sigmaF)^2^]^2^ 
 A~i~ are: 
 1.62 1.02 1.42 
;
_refine_ls_weighting_scheme calc
_refine_ls_wR_factor_all 0.0545
_refine_ls_wR_factor_gt 0.0482
_refine_ls_wR_factor_ref 0.0465
_reflns_limit_h_max 4
_reflns_limit_h_min -4
_reflns_limit_k_max 20
_reflns_limit_k_min 0
_reflns_limit_l_max 29
_reflns_limit_l_min 0
_reflns_number_gt 2010
_reflns_number_total 3231
_reflns_threshold_expression I>2.0\s(I)
_oxford_diffrn_Wilson_B_factor 0.00
_oxford_diffrn_Wilson_scale 0.00
_oxford_refine_ls_r_factor_ref 0.0578
_oxford_refine_ls_scale 0.03911(11)
_oxford_reflns_number_all 3220
_oxford_reflns_threshold_expression_ref I>3.0\s(I)
_cod_data_source_file ic300861h_si_001_2.cif
_cod_data_source_block 1
_cod_original_sg_symbol_H-M 'P 1 21/c 1 '
_cod_original_formula_sum 'C7 H10 In3 N1 Se5'
_cod_database_code 4329652

loop_
_symmetry_equiv_pos_as_xyz
x,y,z
-x,-y,-z
-x,y+1/2,-z+1/2
x,-y+1/2,z+1/2

loop_
_atom_site_label
_atom_site_type_symbol
_atom_site_fract_x
_atom_site_fract_y
_atom_site_fract_z
_atom_site_U_iso_or_equiv
_atom_site_occupancy
_atom_site_adp_type
_atom_site_refinement_flags_posn
In1 In 0.5000 0.0000 0.5000 0.0245 1.0000 Uani S
In2 In -0.0222(5) 0.16484(9) 0.44238(6) 0.0214 1.0000 Uani .
In3 In -0.0525(5) 0.38135(8) 0.40130(6) 0.0203 1.0000 Uani .
In4 In 0.5000 0.5000 0.5000 0.0204 1.0000 Uani S
Se5 Se 0.5148(8) 0.17145(12) 0.51201(9) 0.0228 1.0000 Uani .
Se6 Se -0.0302(7) 0.01339(11) 0.42078(9) 0.0239 1.0000 Uani .
Se7 Se -0.0617(8) 0.24747(13) 0.35452(9) 0.0271 1.0000 Uani .
Se8 Se -0.0020(8) 0.38830(11) 0.51017(8) 0.0187 1.0000 Uani .
Se9 Se -0.5632(7) 0.47627(11) 0.38054(8) 0.0196 1.0000 Uani .
N10 N 0.016(6) 0.2652(9) 0.6274(8) 0.034(5) 1.0000 Uiso D
C11 C 0.078(9) 0.3329(11) 0.6556(8) 0.038(5) 1.0000 Uiso D
C12 C 0.213(7) 0.3280(11) 0.7105(8) 0.052(8) 1.0000 Uiso D
C13 C 0.313(6) 0.2540(10) 0.7306(8) 0.023(5) 1.0000 Uiso D
C14 C 0.302(9) 0.1885(12) 0.6951(9) 0.062(9) 1.0000 Uiso D
C15 C 0.132(6) 0.1932(12) 0.6427(9) 0.038(7) 1.0000 Uiso D
C16 C 0.246(7) 0.4069(14) 0.7433(12) 0.047(8) 1.0000 Uiso D
C17 C 0.406(10) 0.1050(14) 0.7169(14) 0.064(9) 1.0000 Uiso D
H101 H -0.1140 0.2684 0.5932 0.0430 1.0000 Uiso .
H111 H 0.0247 0.3813 0.6374 0.0452 1.0000 Uiso .
H131 H 0.3920 0.2489 0.7697 0.0273 1.0000 Uiso .
H151 H 0.0892 0.1506 0.6180 0.0468 1.0000 Uiso .
H161 H 0.3433 0.3975 0.7805 0.0559 1.0000 Uiso .
H162 H 0.0300 0.4299 0.7451 0.0559 1.0000 Uiso .
H163 H 0.3850 0.4429 0.7250 0.0559 1.0000 Uiso .
H171 H 0.3802 0.0649 0.6884 0.0773 1.0000 Uiso .
H172 H 0.2666 0.0908 0.7461 0.0773 1.0000 Uiso .
H173 H 0.6312 0.1072 0.7315 0.0773 1.0000 Uiso .

loop_
_atom_site_aniso_label
_atom_site_aniso_U_11
_atom_site_aniso_U_22
_atom_site_aniso_U_33
_atom_site_aniso_U_23
_atom_site_aniso_U_13
_atom_site_aniso_U_12
In1 0.0079(8) 0.0230(11) 0.0421(15) 0.0049(9) -0.0005(14) 0.0047(15)
In2 0.0154(7) 0.0198(7) 0.0292(9) 0.0015(6) 0.0016(10) 0.0055(13)
In3 0.0155(6) 0.0210(7) 0.0242(8) -0.0013(6) 0.0011(10) 0.0057(13)
In4 0.0129(8) 0.0214(10) 0.0272(12) -0.0020(8) 0.0037(13) 0.0041(16)
Se5 0.0083(8) 0.0262(10) 0.0335(12) -0.0007(10) -0.0007(14) 0.0053(15)
Se6 0.0163(10) 0.0181(10) 0.0362(13) -0.0028(9) -0.0044(14) 0.0056(13)
Se7 0.0307(11) 0.0223(10) 0.0282(11) -0.0026(10) 0.0012(13) 0.0097(16)
Se8 0.0123(8) 0.0185(9) 0.0254(12) 0.0038(9) 0.0015(13) 0.0071(15)
Se9 0.0104(8) 0.0186(9) 0.0300(11) 0.0007(9) 0.0029(12) 0.0041(13)

loop_
_atom_type_symbol
_atom_type_scat_dispersion_real
_atom_type_scat_dispersion_imag
_atom_type_scat_Cromer_Mann_a1
_atom_type_scat_Cromer_Mann_b1
_atom_type_scat_Cromer_Mann_a2
_atom_type_scat_Cromer_Mann_b2
_atom_type_scat_Cromer_Mann_a3
_atom_type_scat_Cromer_Mann_b3
_atom_type_scat_Cromer_Mann_a4
_atom_type_scat_Cromer_Mann_b4
_atom_type_scat_Cromer_Mann_c
_atom_type_scat_source
C 0.0033 0.0016 2.3100 20.8439 1.0200 10.2075 1.5886 0.5687 0.8650 51.6512 0.2156 'International Tables Vol C 4.2.6.8 and 6.1.1.4'
H 0.0000 0.0000 0.4930 10.5109 0.3229 26.1257 0.1402 3.1424 0.0408 57.7998 0.0030 'International Tables Vol C 4.2.6.8 and 6.1.1.4'
In -0.7276 1.3100 19.1624 0.5476 18.5596 6.3776 4.2948 25.8499 2.0396 92.8029 4.9391 'International Tables Vol C 4.2.6.8 and 6.1.1.4'
N 0.0061 0.0033 12.2126 0.0057 3.1322 9.8933 2.0125 28.9975 1.1663 0.5826 -11.5290 'International Tables Vol C 4.2.6.8 and 6.1.1.4'
Se -0.0929 2.2259 17.0006 2.4098 5.8196 0.2726 3.9731 15.2372 4.3543 43.8163 2.8409 'International Tables Vol C 4.2.6.8 and 6.1.1.4'

loop_
_geom_angle_atom_site_label_1
_geom_angle_site_symmetry_1
_geom_angle_atom_site_label_2
_geom_angle_atom_site_label_3
_geom_angle_site_symmetry_3
_geom_angle
_geom_angle_publ_flag
Se5 2_656 In1 In2 2_656 45.00(6) yes
Se5 2_656 In1 Se6 2_556 88.73(7) yes
In2 2_656 In1 Se6 2_556 94.49(6) yes
Se5 2_656 In1 Se6 1_655 91.27(7) yes
In2 2_656 In1 Se6 1_655 85.51(6) yes
Se6 2_556 In1 Se6 1_655 179.996 yes
Se5 2_656 In1 In2 1_655 135.66(6) yes
In2 2_656 In1 In2 1_655 114.18(3) yes
Se6 2_556 In1 In2 1_655 135.49(5) yes
Se6 1_655 In1 In2 1_655 44.51(5) yes
Se5 2_656 In1 In2 2_556 44.34(6) yes
In2 2_656 In1 In2 2_556 65.82(3) yes
Se6 2_556 In1 In2 2_556 44.51(5) yes
Se6 1_655 In1 In2 2_556 135.49(5) yes
In2 1_655 In1 In2 2_556 179.997 yes
Se5 2_656 In1 Se6 2_656 89.74(6) yes
In2 2_656 In1 Se6 2_656 44.95(5) yes
Se6 2_556 In1 Se6 2_656 92.84(7) yes
Se6 1_655 In1 Se6 2_656 87.16(7) yes
In2 1_655 In1 Se6 2_656 85.70(6) yes
Se5 2_656 In1 In2 . 135.00(6) yes
In2 2_656 In1 In2 . 179.997 yes
Se6 2_556 In1 In2 . 85.51(6) yes
Se6 1_655 In1 In2 . 94.49(6) yes
In2 1_655 In1 In2 . 65.82(3) yes
Se5 2_656 In1 Se5 . 179.996 yes
In2 2_656 In1 Se5 . 135.00(6) yes
Se6 2_556 In1 Se5 . 91.27(7) yes
Se6 1_655 In1 Se5 . 88.73(7) yes
In2 1_655 In1 Se5 . 44.34(6) yes
Se5 2_656 In1 Se6 . 90.26(6) yes
In2 2_656 In1 Se6 . 135.05(5) yes
Se6 2_556 In1 Se6 . 87.16(7) yes
Se6 1_655 In1 Se6 . 92.84(7) yes
In2 1_655 In1 Se6 . 94.30(6) yes
In2 2_556 In1 Se6 2_656 94.30(6) yes
In2 2_556 In1 In2 . 114.18(3) yes
Se6 2_656 In1 In2 . 135.05(5) yes
In2 2_556 In1 Se5 . 135.66(6) yes
Se6 2_656 In1 Se5 . 90.26(6) yes
In2 . In1 Se5 . 45.00(6) yes
In2 2_556 In1 Se6 . 85.70(6) yes
Se6 2_656 In1 Se6 . 179.996 yes
In2 . In1 Se6 . 44.95(5) yes
Se5 . In1 Se6 . 89.74(6) yes
In1 . In2 In1 1_455 65.82(3) yes
In1 . In2 Se5 1_455 101.85(6) yes
In1 1_455 In2 Se5 1_455 51.20(6) yes
In1 . In2 Se5 . 51.60(5) yes
In1 1_455 In2 Se5 . 102.55(7) yes
Se5 1_455 In2 Se5 . 100.45(9) yes
In1 . In2 Se6 . 48.13(6) yes
In1 1_455 In2 Se6 . 48.84(7) yes
Se5 1_455 In2 Se6 . 99.91(10) yes
Se5 . In2 Se6 . 99.49(10) yes
In1 . In2 Se7 . 136.54(9) yes
In1 1_455 In2 Se7 . 136.64(10) yes
Se5 1_455 In2 Se7 . 121.00(11) yes
Se5 . In2 Se7 . 120.17(12) yes
Se6 . In2 Se7 . 112.05(9) yes
In4 1_455 In3 Se9 1_655 101.83(6) yes
In4 1_455 In3 In4 . 65.92(2) yes
Se9 1_655 In3 In4 . 51.00(5) yes
In4 1_455 In3 Se7 . 141.61(10) yes
Se9 1_655 In3 Se7 . 116.52(11) yes
In4 . In3 Se7 . 139.13(9) yes
In4 1_455 In3 Se8 . 48.06(6) yes
Se9 1_655 In3 Se8 . 99.57(9) yes
In4 . In3 Se8 . 48.70(7) yes
Se7 . In3 Se8 . 118.97(8) yes
In4 1_455 In3 Se9 . 51.26(5) yes
Se9 1_655 In3 Se9 . 100.31(8) yes
In4 . In3 Se9 . 102.17(6) yes
Se7 . In3 Se9 . 118.70(11) yes
Se8 . In3 Se9 . 99.12(9) yes
Se9 1_655 In4 Se9 2_566 179.996 yes
Se9 1_655 In4 In3 1_655 44.94(6) yes
Se9 2_566 In4 In3 1_655 135.06(6) yes
Se9 1_655 In4 In3 2_566 135.06(6) yes
Se9 2_566 In4 In3 2_566 44.94(6) yes
In3 1_655 In4 In3 2_566 179.997 yes
Se9 1_655 In4 In3 2_666 135.31(6) yes
Se9 2_566 In4 In3 2_666 44.69(6) yes
In3 1_655 In4 In3 2_666 114.08(2) yes
In3 2_566 In4 In3 2_666 65.92(2) yes
Se9 1_655 In4 In3 . 44.69(6) yes
Se9 2_566 In4 In3 . 135.31(6) yes
In3 1_655 In4 In3 . 65.92(2) yes
In3 2_566 In4 In3 . 114.08(2) yes
In3 2_666 In4 In3 . 179.997 yes
Se9 1_655 In4 Se8 2_666 90.65(6) yes
Se9 2_566 In4 Se8 2_666 89.35(6) yes
In3 1_655 In4 Se8 2_666 85.15(5) yes
In3 2_566 In4 Se8 2_666 94.85(5) yes
In3 2_666 In4 Se8 2_666 44.77(5) yes
Se9 1_655 In4 Se8 1_655 89.84(6) yes
Se9 2_566 In4 Se8 1_655 90.16(6) yes
In3 1_655 In4 Se8 1_655 45.06(5) yes
In3 2_566 In4 Se8 1_655 134.94(5) yes
In3 2_666 In4 Se8 1_655 85.39(6) yes
Se9 1_655 In4 Se8 2_566 90.16(6) yes
Se9 2_566 In4 Se8 2_566 89.84(6) yes
In3 1_655 In4 Se8 2_566 134.94(5) yes
In3 2_566 In4 Se8 2_566 45.06(5) yes
In3 2_666 In4 Se8 2_566 94.61(6) yes
Se9 1_655 In4 Se8 . 89.35(6) yes
Se9 2_566 In4 Se8 . 90.65(6) yes
In3 1_655 In4 Se8 . 94.85(5) yes
In3 2_566 In4 Se8 . 85.15(5) yes
In3 2_666 In4 Se8 . 135.23(5) yes
In3 . In4 Se8 2_666 135.23(5) yes
In3 . In4 Se8 1_655 94.61(6) yes
Se8 2_666 In4 Se8 1_655 86.80(6) yes
In3 . In4 Se8 2_566 85.39(6) yes
Se8 2_666 In4 Se8 2_566 93.20(6) yes
Se8 1_655 In4 Se8 2_566 179.996 yes
In3 . In4 Se8 . 44.77(5) yes
Se8 2_666 In4 Se8 . 179.996 yes
Se8 1_655 In4 Se8 . 93.20(6) yes
Se8 2_566 In4 Se8 . 86.80(6) yes
In1 . Se5 In2 . 83.41(8) yes
In1 . Se5 In2 1_655 84.46(7) yes
In2 . Se5 In2 1_655 100.45(9) yes
In1 1_455 Se6 In1 . 92.84(7) yes
In1 1_455 Se6 In2 . 86.64(8) yes
In1 . Se6 In2 . 86.92(8) yes
In2 . Se7 In3 . 97.09(9) yes
In4 . Se8 In4 2_566 93.20(6) yes
In4 . Se8 In3 . 86.52(8) yes
In4 2_566 Se8 In3 . 86.88(7) yes
In4 2_566 Se9 In3 . 83.80(7) yes
In4 2_566 Se9 In3 1_455 84.31(7) yes
In3 . Se9 In3 1_455 100.31(8) yes
C11 . N10 C15 . 126(2) yes
C11 . N10 H101 . 117.4 no
C15 . N10 H101 . 116.7 no
N10 . C11 C12 . 118.2(20) yes
N10 . C11 H111 . 118.4 no
C12 . C11 H111 . 123.4 no
C11 . C12 C13 . 117.7(19) yes
C11 . C12 C16 . 116.4(18) yes
C13 . C12 C16 . 125.9(18) yes
C12 . C13 C14 . 120.4(18) yes
C12 . C13 H131 . 118.7 no
C14 . C13 H131 . 120.9 no
C13 . C14 C15 . 120(2) yes
C13 . C14 C17 . 121.4(20) yes
C15 . C14 C17 . 117.2(19) yes
C14 . C15 N10 . 116(2) yes
C14 . C15 H151 . 125.7 no
N10 . C15 H151 . 118.5 no
C12 . C16 H161 . 110.2 no
C12 . C16 H162 . 109.2 no
H161 . C16 H162 . 109.0 no
C12 . C16 H163 . 110.0 no
H161 . C16 H163 . 109.2 no
H162 . C16 H163 . 109.3 no
C14 . C17 H171 . 113.0 no
C14 . C17 H172 . 108.4 no
H171 . C17 H172 . 108.1 no
C14 . C17 H173 . 108.3 no
H171 . C17 H173 . 109.6 no
H172 . C17 H173 . 109.5 no

loop_
_geom_bond_atom_site_label_1
_geom_bond_atom_site_label_2
_geom_bond_site_symmetry_2
_geom_bond_distance
_geom_bond_publ_flag
In1 Se5 2_656 2.892(2) yes
In1 Se6 2_556 2.786(3) yes
In1 Se6 1_655 2.786(3) yes
In1 Se6 2_656 2.734(2) yes
In1 Se5 . 2.892(2) yes
In1 Se6 . 2.734(2) yes
In2 Se5 1_455 2.594(3) yes
In2 Se5 . 2.610(3) yes
In2 Se6 . 2.594(2) yes
In2 Se7 . 2.513(2) yes
In3 Se9 1_655 2.603(3) yes
In3 Se7 . 2.510(2) yes
In3 Se8 . 2.599(2) yes
In3 Se9 . 2.605(3) yes
In4 Se9 1_655 2.877(2) yes
In4 Se9 2_566 2.877(2) yes
In4 Se8 2_666 2.772(3) yes
In4 Se8 1_655 2.731(2) yes
In4 Se8 2_566 2.731(2) yes
In4 Se8 . 2.772(3) yes
N10 C11 . 1.335(9) yes
N10 C15 . 1.334(9) yes
N10 H101 . 0.935 no
C11 C12 . 1.380(10) yes
C11 H111 . 0.938 no
C12 C13 . 1.380(10) yes
C12 C16 . 1.540(10) yes
C13 C14 . 1.387(9) yes
C13 H131 . 0.965 no
C14 C15 . 1.379(10) yes
C14 C17 . 1.541(10) yes
C15 H151 . 0.936 no
C16 H161 . 0.953 no
C16 H162 . 0.952 no
C16 H163 . 0.950 no
C17 H171 . 0.958 no
C17 H172 . 0.959 no
C17 H173 . 0.941 no

loop_
_oxford_twin_element_scale_factors
0.477(2)
0.523(2)
